data_4329830
loop_
_publ_author_name
'Christian Hering'
'Mathias Lehmann'
'Axel Schulz'
'Alexander Villinger'

_publ_contact_author_address
;
Universit\"at Rostock
Institut f\"ur Chemie
Abteilung f\"ur Anorganische Chemie
Albert-Einstein-Strasse 3a 
18059 Rostock
Bundesrepublik Deutschland
;
_publ_contact_author_email
;
axel.schulz@uni-rostock.de, alexander.villinger@uni-rostock.de'
;
_publ_contact_author_fax '+49 (0)381/498-6382'
_publ_contact_author_name 'Axel Schulz'
_publ_contact_author_phone '+49 (0)381/498-6400 or 6403'
_publ_section_title
;
 Chlorine/Methyl Exchange Reactions in Silylated Aminostibanes: A New
 Route To Stibinostibonium Cations
;
_journal_name_full 'Inorganic Chemistry'
_journal_page_first 8212
_journal_page_last 8224
_journal_paper_doi 10.1021/ic300770b
_journal_volume 51
_journal_year 2012
_chemical_formula_moiety 'C6 H18 Cl2 N Sb Si2'
_chemical_formula_sum 'C6 H18 Cl2 N Sb Si2'
_chemical_formula_weight 353.04
_chemical_name_systematic
;
N,N-bis(trimethylsilyl)amino(dichloro)stibane
;
_space_group_IT_number 145
_symmetry_cell_setting trigonal
_symmetry_Int_Tables_number 145
_symmetry_space_group_name_Hall 'P 32'
_symmetry_space_group_name_H-M 'P 32'
_atom_sites_solution_hydrogens geom
_atom_sites_solution_primary direct
_atom_sites_solution_secondary difmap
_audit_author_name 'Villinger, A.'
_audit_creation_method SHELXL-97
_cell_angle_alpha 90.00
_cell_angle_beta 90.00
_cell_angle_gamma 120.00
_cell_formula_units_Z 9
_cell_length_a 23.8910(4)
_cell_length_b 23.8910(4)
_cell_length_c 6.50720(10)
_cell_measurement_reflns_used 8917
_cell_measurement_temperature 173(2)
_cell_measurement_theta_max 59.031
_cell_measurement_theta_min 5.907
_cell_volume 3216.57(9)
_computing_cell_refinement 'Bruker Apex v2.0-2'
_computing_data_collection 'Bruker Apex v2.0-2'
_computing_data_reduction 'Bruker SAINT'
_computing_molecular_graphics 'ORTEP-3 (Farrugia, 1997)'
_computing_publication_material SHELXL-97
_computing_structure_refinement 'SHELXL-97 (Sheldrick, 1997)'
_computing_structure_solution 'SHELXS-97 (Sheldrick, 1997)'
_diffrn_ambient_temperature 173(2)
_diffrn_measured_fraction_theta_full 0.999
_diffrn_measured_fraction_theta_max 0.999
_diffrn_measurement_device_type 'Bruker-Nonius Apex X8-CCD-diffractometer'
_diffrn_measurement_method 'phi and psi scans'
_diffrn_radiation_monochromator graphite
_diffrn_radiation_source 'sealed tube'
_diffrn_radiation_type MoK\a
_diffrn_radiation_wavelength 0.71073
_diffrn_reflns_av_R_equivalents 0.0336
_diffrn_reflns_av_sigmaI/netI 0.0418
_diffrn_reflns_limit_h_max 35
_diffrn_reflns_limit_h_min -27
_diffrn_reflns_limit_k_max 35
_diffrn_reflns_limit_k_min -35
_diffrn_reflns_limit_l_max 9
_diffrn_reflns_limit_l_min -9
_diffrn_reflns_number 54144
_diffrn_reflns_theta_full 32.02
_diffrn_reflns_theta_max 32.02
_diffrn_reflns_theta_min 2.60
_exptl_absorpt_coefficient_mu 2.433
_exptl_absorpt_correction_T_max 0.7269
_exptl_absorpt_correction_T_min 0.4917
_exptl_absorpt_correction_type multi-scan
_exptl_absorpt_process_details '(SADABS; Sheldrick, 2004)'
_exptl_crystal_colour colourless
_exptl_crystal_density_diffrn 1.640
_exptl_crystal_description block
_exptl_crystal_F_000 1566
_exptl_crystal_size_max 0.34
_exptl_crystal_size_mid 0.18
_exptl_crystal_size_min 0.14
_refine_diff_density_max 0.598
_refine_diff_density_min -0.631
_refine_diff_density_rms 0.082
_refine_ls_abs_structure_details 'Flack H D (1983), Acta Cryst. A39, 876-881'
_refine_ls_abs_structure_Flack 0.051(8)
_refine_ls_extinction_method none
_refine_ls_goodness_of_fit_ref 0.982
_refine_ls_hydrogen_treatment constr
_refine_ls_matrix_type full
_refine_ls_number_parameters 344
_refine_ls_number_reflns 14600
_refine_ls_number_restraints 1
_refine_ls_restrained_S_all 0.982
_refine_ls_R_factor_all 0.0432
_refine_ls_R_factor_gt 0.0301
_refine_ls_shift/su_max 0.002
_refine_ls_shift/su_mean 0.000
_refine_ls_structure_factor_coef Fsqd
_refine_ls_weighting_details 'calc w=1/[\s^2^(Fo^2^)+(0.0167P)^2^+0.0000P] where P=(Fo^2^+2Fc^2^)/3'
_refine_ls_weighting_scheme calc
_refine_ls_wR_factor_gt 0.0437
_refine_ls_wR_factor_ref 0.0463
_reflns_number_gt 12450
_reflns_number_total 14600
_reflns_threshold_expression >2\s(I)
_cod_data_source_file ic300770b_si_001_02.cif
_cod_data_source_block av175_me3si2nsbcl2
_cod_database_code 4329830

loop_
_symmetry_equiv_pos_as_xyz
'x, y, z'
'-y, x-y, z+2/3'
'-x+y, -x, z+1/3'

loop_
_atom_site_label
_atom_site_type_symbol
_atom_site_fract_x
_atom_site_fract_y
_atom_site_fract_z
_atom_site_U_iso_or_equiv
_atom_site_adp_type
_atom_site_occupancy
_atom_site_symmetry_multiplicity
_atom_site_calc_flag
_atom_site_refinement_flags
Sb1 Sb 0.601966(10) 0.229220(10) 0.06914(3) 0.02807(6) Uani 1 1 d .
Cl1 Cl 0.59818(4) 0.24728(4) -0.29123(15) 0.0391(2) Uani 1 1 d .
Cl2 Cl 0.50949(5) 0.23772(4) 0.15382(15) 0.0401(2) Uani 1 1 d .
N1 N 0.55992(12) 0.13272(12) 0.0684(4) 0.0234(5) Uani 1 1 d .
Si1 Si 0.60948(4) 0.10386(4) 0.16925(14) 0.0265(2) Uani 1 1 d .
Si2 Si 0.47891(4) 0.07887(5) -0.00747(14) 0.0266(2) Uani 1 1 d .
C1 C 0.6418(2) 0.0757(2) -0.0409(6) 0.0514(11) Uani 1 1 d .
H1A H 0.6059 0.0398 -0.1137 0.077 Uiso 1 1 calc R
H1B H 0.6701 0.0611 0.0171 0.077 Uiso 1 1 calc R
H1C H 0.6664 0.1113 -0.1370 0.077 Uiso 1 1 calc R
C2 C 0.68052(18) 0.16977(18) 0.3075(6) 0.0453(10) Uani 1 1 d .
H2A H 0.7067 0.2048 0.2111 0.068 Uiso 1 1 calc R
H2B H 0.7068 0.1526 0.3650 0.068 Uiso 1 1 calc R
H2C H 0.6653 0.1865 0.4188 0.068 Uiso 1 1 calc R
C3 C 0.5645(2) 0.0384(2) 0.3602(7) 0.0591(12) Uani 1 1 d .
H3A H 0.5498 0.0550 0.4732 0.089 Uiso 1 1 calc R
H3B H 0.5930 0.0234 0.4143 0.089 Uiso 1 1 calc R
H3C H 0.5270 0.0023 0.2936 0.089 Uiso 1 1 calc R
C4 C 0.47086(17) 0.00144(16) -0.1062(6) 0.0402(9) Uani 1 1 d .
H4A H 0.5021 0.0109 -0.2173 0.060 Uiso 1 1 calc R
H4B H 0.4270 -0.0263 -0.1586 0.060 Uiso 1 1 calc R
H4C H 0.4794 -0.0208 0.0056 0.060 Uiso 1 1 calc R
C5 C 0.45145(17) 0.11171(19) -0.2189(5) 0.0405(9) Uani 1 1 d .
H5A H 0.4529 0.1514 -0.1727 0.061 Uiso 1 1 calc R
H5B H 0.4071 0.0797 -0.2575 0.061 Uiso 1 1 calc R
H5C H 0.4799 0.1213 -0.3380 0.061 Uiso 1 1 calc R
C6 C 0.42395(17) 0.05995(17) 0.2179(6) 0.0402(9) Uani 1 1 d .
H6A H 0.4347 0.0373 0.3225 0.060 Uiso 1 1 calc R
H6B H 0.3791 0.0324 0.1737 0.060 Uiso 1 1 calc R
H6C H 0.4293 0.1002 0.2757 0.060 Uiso 1 1 calc R
Sb2 Sb 0.959391(10) 0.894853(10) 0.15731(4) 0.02895(5) Uani 1 1 d .
Cl3 Cl 1.05899(4) 0.89975(5) 0.08027(15) 0.0407(2) Uani 1 1 d .
Cl4 Cl 0.97926(4) 0.91220(5) 0.51884(15) 0.0407(2) Uani 1 1 d .
N2 N 0.90265(12) 0.79855(12) 0.1562(4) 0.0235(6) Uani 1 1 d .
Si3 Si 0.92618(5) 0.74236(4) 0.23461(14) 0.02561(19) Uani 1 1 d .
Si4 Si 0.82442(4) 0.77235(4) 0.05524(14) 0.02444(19) Uani 1 1 d .
C7 C 0.98420(17) 0.77226(17) 0.4527(6) 0.0377(8) Uani 1 1 d .
H7A H 1.0227 0.8129 0.4137 0.057 Uiso 1 1 calc R
H7B H 0.9967 0.7401 0.4869 0.057 Uiso 1 1 calc R
H7C H 0.9638 0.7796 0.5724 0.057 Uiso 1 1 calc R
C8 C 0.9627(2) 0.72132(18) 0.0163(6) 0.0424(10) Uani 1 1 d .
H8A H 0.9305 0.7008 -0.0930 0.064 Uiso 1 1 calc R
H8B H 0.9768 0.6914 0.0640 0.064 Uiso 1 1 calc R
H8C H 1.0000 0.7607 -0.0368 0.064 Uiso 1 1 calc R
C9 C 0.85426(18) 0.66543(16) 0.3259(6) 0.0370(8) Uani 1 1 d .
H9A H 0.8356 0.6744 0.4468 0.055 Uiso 1 1 calc R
H9B H 0.8678 0.6342 0.3624 0.055 Uiso 1 1 calc R
H9C H 0.8219 0.6475 0.2162 0.055 Uiso 1 1 calc R
C10 C 0.80388(19) 0.70920(18) -0.1433(6) 0.0405(9) Uani 1 1 d .
H10A H 0.8344 0.7274 -0.2578 0.061 Uiso 1 1 calc R
H10B H 0.7599 0.6940 -0.1936 0.061 Uiso 1 1 calc R
H10C H 0.8064 0.6729 -0.0832 0.061 Uiso 1 1 calc R
C11 C 0.76400(16) 0.74422(19) 0.2663(6) 0.0397(9) Uani 1 1 d .
H11A H 0.7590 0.7042 0.3248 0.059 Uiso 1 1 calc R
H11B H 0.7224 0.7362 0.2120 0.059 Uiso 1 1 calc R
H11C H 0.7787 0.7775 0.3734 0.059 Uiso 1 1 calc R
C12 C 0.82197(17) 0.84063(17) -0.0769(6) 0.0372(8) Uani 1 1 d .
H12A H 0.8301 0.8745 0.0235 0.056 Uiso 1 1 calc R
H12B H 0.7793 0.8248 -0.1392 0.056 Uiso 1 1 calc R
H12C H 0.8552 0.8584 -0.1841 0.056 Uiso 1 1 calc R
Sb3 Sb 0.268165(12) 0.559918(10) 0.10802(4) 0.03234(7) Uani 1 1 d .
Cl5 Cl 0.17014(5) 0.55941(5) 0.17291(16) 0.0476(2) Uani 1 1 d .
Cl6 Cl 0.27068(4) 0.58115(4) -0.25205(15) 0.0401(2) Uani 1 1 d .
N3 N 0.23286(11) 0.46409(12) 0.0979(4) 0.0237(6) Uani 1 1 d .
Si5 Si 0.28690(5) 0.44054(5) 0.19710(14) 0.0266(2) Uani 1 1 d .
Si6 Si 0.15530(4) 0.40673(4) 0.00718(14) 0.02656(19) Uani 1 1 d .
C13 C 0.35372(17) 0.50932(18) 0.3420(6) 0.0440(9) Uani 1 1 d .
H13A H 0.3796 0.5448 0.2468 0.066 Uiso 1 1 calc R
H13B H 0.3812 0.4947 0.4068 0.066 Uiso 1 1 calc R
H13C H 0.3352 0.5244 0.4480 0.066 Uiso 1 1 calc R
C14 C 0.32380(19) 0.4177(2) -0.0151(6) 0.0443(10) Uani 1 1 d .
H14A H 0.2900 0.3797 -0.0868 0.066 Uiso 1 1 calc R
H14B H 0.3557 0.4076 0.0417 0.066 Uiso 1 1 calc R
H14C H 0.3451 0.4538 -0.1120 0.066 Uiso 1 1 calc R
C15 C 0.2452(2) 0.37387(19) 0.3861(6) 0.0467(10) Uani 1 1 d .
H15A H 0.2271 0.3878 0.4968 0.070 Uiso 1 1 calc R
H15B H 0.2762 0.3627 0.4439 0.070 Uiso 1 1 calc R
H15C H 0.2103 0.3360 0.3173 0.070 Uiso 1 1 calc R
C16 C 0.13015(17) 0.43732(18) -0.2188(6) 0.0411(9) Uani 1 1 d .
H16A H 0.1261 0.4746 -0.1770 0.062 Uiso 1 1 calc R
H16B H 0.0884 0.4030 -0.2703 0.062 Uiso 1 1 calc R
H16C H 0.1627 0.4504 -0.3275 0.062 Uiso 1 1 calc R
C17 C 0.15400(17) 0.33141(16) -0.0831(6) 0.0397(9) Uani 1 1 d .
H17A H 0.1872 0.3427 -0.1886 0.059 Uiso 1 1 calc R
H17B H 0.1114 0.3015 -0.1410 0.059 Uiso 1 1 calc R
H17C H 0.1627 0.3108 0.0333 0.059 Uiso 1 1 calc R
C18 C 0.09509(17) 0.38311(19) 0.2174(6) 0.0423(10) Uani 1 1 d .
H18A H 0.1069 0.3639 0.3303 0.063 Uiso 1 1 calc R
H18B H 0.0522 0.3516 0.1655 0.063 Uiso 1 1 calc R
H18C H 0.0944 0.4214 0.2675 0.063 Uiso 1 1 calc R

loop_
_atom_site_aniso_label
_atom_site_aniso_U_11
_atom_site_aniso_U_22
_atom_site_aniso_U_33
_atom_site_aniso_U_23
_atom_site_aniso_U_13
_atom_site_aniso_U_12
Sb1 0.02427(12) 0.02074(11) 0.03896(16) -0.00071(9) -0.00659(10) 0.01108(9)
Cl1 0.0391(5) 0.0392(5) 0.0416(6) 0.0153(4) 0.0082(4) 0.0215(4)
Cl2 0.0396(5) 0.0391(5) 0.0494(6) -0.0042(4) 0.0024(4) 0.0257(4)
N1 0.0234(13) 0.0211(13) 0.0252(14) -0.0012(11) -0.0031(10) 0.0107(11)
Si1 0.0300(5) 0.0257(5) 0.0274(5) 0.0014(4) -0.0030(4) 0.0166(4)
Si2 0.0217(4) 0.0287(5) 0.0241(5) -0.0038(4) -0.0001(3) 0.0085(4)
C1 0.052(3) 0.066(3) 0.053(3) -0.016(2) -0.004(2) 0.042(2)
C2 0.042(2) 0.045(2) 0.053(3) -0.0029(18) -0.0202(18) 0.0248(18)
C3 0.064(3) 0.056(3) 0.059(3) 0.028(2) 0.003(2) 0.032(2)
C4 0.036(2) 0.0288(18) 0.044(2) -0.0095(16) 0.0039(16) 0.0082(16)
C5 0.0276(18) 0.052(2) 0.035(2) -0.0046(17) -0.0117(15) 0.0150(17)
C6 0.0301(19) 0.041(2) 0.040(2) -0.0039(17) 0.0063(16) 0.0109(17)
Sb2 0.02247(10) 0.02113(11) 0.04081(14) 0.00130(10) -0.00626(10) 0.00908(9)
Cl3 0.0267(4) 0.0424(5) 0.0487(6) 0.0044(4) 0.0061(4) 0.0140(4)
Cl4 0.0355(5) 0.0409(5) 0.0446(6) -0.0150(4) -0.0066(4) 0.0183(4)
N2 0.0232(13) 0.0187(13) 0.0258(15) -0.0008(10) -0.0026(11) 0.0083(11)
Si3 0.0305(5) 0.0267(5) 0.0247(5) 0.0031(4) 0.0018(4) 0.0181(4)
Si4 0.0211(4) 0.0262(5) 0.0232(5) -0.0007(4) -0.0032(3) 0.0098(4)
C7 0.041(2) 0.039(2) 0.039(2) 0.0086(16) -0.0021(17) 0.0238(17)
C8 0.054(2) 0.046(2) 0.041(2) 0.0029(18) 0.0100(19) 0.035(2)
C9 0.049(2) 0.0268(17) 0.037(2) 0.0034(15) 0.0056(16) 0.0205(17)
C10 0.043(2) 0.038(2) 0.033(2) -0.0070(16) -0.0051(16) 0.0140(18)
C11 0.0302(19) 0.050(2) 0.035(2) -0.0014(17) 0.0025(16) 0.0173(18)
C12 0.0319(19) 0.039(2) 0.041(2) 0.0035(16) -0.0103(16) 0.0179(16)
Sb3 0.03363(15) 0.02092(11) 0.04338(16) -0.00366(10) -0.01126(10) 0.01432(10)
Cl5 0.0566(6) 0.0479(6) 0.0550(6) 0.0031(5) 0.0131(5) 0.0385(5)
Cl6 0.0372(5) 0.0334(5) 0.0493(6) 0.0132(4) 0.0095(4) 0.0175(4)
N3 0.0232(13) 0.0197(13) 0.0291(15) -0.0002(10) -0.0037(11) 0.0115(11)
Si5 0.0320(5) 0.0320(5) 0.0236(5) 0.0017(4) 0.0001(4) 0.0218(4)
Si6 0.0230(4) 0.0252(5) 0.0259(5) 0.0000(4) -0.0001(3) 0.0079(4)
C13 0.038(2) 0.051(2) 0.050(2) -0.0068(19) -0.0167(17) 0.0273(19)
C14 0.051(2) 0.062(3) 0.039(2) -0.0018(19) 0.0031(18) 0.043(2)
C15 0.066(3) 0.048(2) 0.036(2) 0.0140(18) 0.0017(19) 0.035(2)
C16 0.0294(18) 0.046(2) 0.039(2) 0.0022(17) -0.0090(16) 0.0123(17)
C17 0.044(2) 0.0233(17) 0.041(2) -0.0050(15) -0.0007(17) 0.0089(16)
C18 0.0308(19) 0.044(2) 0.041(2) 0.0023(17) 0.0069(16) 0.0101(17)

loop_
_atom_type_symbol
_atom_type_description
_atom_type_scat_dispersion_real
_atom_type_scat_dispersion_imag
_atom_type_scat_source
C C 0.0033 0.0016 'International Tables Vol C Tables 4.2.6.8 and 6.1.1.4'
H H 0.0000 0.0000 'International Tables Vol C Tables 4.2.6.8 and 6.1.1.4'
N N 0.0061 0.0033 'International Tables Vol C Tables 4.2.6.8 and 6.1.1.4'
Si Si 0.0817 0.0704 'International Tables Vol C Tables 4.2.6.8 and 6.1.1.4'
Cl Cl 0.1484 0.1585 'International Tables Vol C Tables 4.2.6.8 and 6.1.1.4'
Sb Sb -0.5866 1.5461 'International Tables Vol C Tables 4.2.6.8 and 6.1.1.4'

loop_
_geom_angle_atom_site_label_1
_geom_angle_atom_site_label_2
_geom_angle_atom_site_label_3
_geom_angle
N1 Sb1 Cl2 98.40(7)
N1 Sb1 Cl1 99.37(8)
Cl2 Sb1 Cl1 95.22(3)
Si1 N1 Si2 121.37(14)
Si1 N1 Sb1 113.59(13)
Si2 N1 Sb1 124.91(14)
N1 Si1 C1 110.45(16)
N1 Si1 C3 110.97(16)
C1 Si1 C3 110.9(2)
N1 Si1 C2 110.68(14)
C1 Si1 C2 107.06(19)
C3 Si1 C2 106.6(2)
N1 Si2 C5 112.76(15)
N1 Si2 C6 109.68(15)
C5 Si2 C6 109.26(18)
N1 Si2 C4 110.29(15)
C5 Si2 C4 106.21(18)
C6 Si2 C4 108.51(16)
Si1 C1 H1A 109.5
Si1 C1 H1B 109.5
H1A C1 H1B 109.5
Si1 C1 H1C 109.5
H1A C1 H1C 109.5
H1B C1 H1C 109.5
Si1 C2 H2A 109.5
Si1 C2 H2B 109.5
H2A C2 H2B 109.5
Si1 C2 H2C 109.5
H2A C2 H2C 109.5
H2B C2 H2C 109.5
Si1 C3 H3A 109.5
Si1 C3 H3B 109.5
H3A C3 H3B 109.5
Si1 C3 H3C 109.5
H3A C3 H3C 109.5
H3B C3 H3C 109.5
Si2 C4 H4A 109.5
Si2 C4 H4B 109.5
H4A C4 H4B 109.5
Si2 C4 H4C 109.5
H4A C4 H4C 109.5
H4B C4 H4C 109.5
Si2 C5 H5A 109.5
Si2 C5 H5B 109.5
H5A C5 H5B 109.5
Si2 C5 H5C 109.5
H5A C5 H5C 109.5
H5B C5 H5C 109.5
Si2 C6 H6A 109.5
Si2 C6 H6B 109.5
H6A C6 H6B 109.5
Si2 C6 H6C 109.5
H6A C6 H6C 109.5
H6B C6 H6C 109.5
N2 Sb2 Cl3 98.14(7)
N2 Sb2 Cl4 99.45(8)
Cl3 Sb2 Cl4 95.27(3)
Si3 N2 Si4 121.15(14)
Si3 N2 Sb2 125.51(13)
Si4 N2 Sb2 113.28(13)
N2 Si3 C7 112.78(14)
N2 Si3 C8 110.73(15)
C7 Si3 C8 109.02(18)
N2 Si3 C9 110.58(15)
C7 Si3 C9 106.04(17)
C8 Si3 C9 107.45(17)
N2 Si4 C10 110.38(16)
N2 Si4 C11 110.18(15)
C10 Si4 C11 112.24(18)
N2 Si4 C12 110.45(14)
C10 Si4 C12 106.15(17)
C11 Si4 C12 107.32(18)
Si3 C7 H7A 109.5
Si3 C7 H7B 109.5
H7A C7 H7B 109.5
Si3 C7 H7C 109.5
H7A C7 H7C 109.5
H7B C7 H7C 109.5
Si3 C8 H8A 109.5
Si3 C8 H8B 109.5
H8A C8 H8B 109.5
Si3 C8 H8C 109.5
H8A C8 H8C 109.5
H8B C8 H8C 109.5
Si3 C9 H9A 109.5
Si3 C9 H9B 109.5
H9A C9 H9B 109.5
Si3 C9 H9C 109.5
H9A C9 H9C 109.5
H9B C9 H9C 109.5
Si4 C10 H10A 109.5
Si4 C10 H10B 109.5
H10A C10 H10B 109.5
Si4 C10 H10C 109.5
H10A C10 H10C 109.5
H10B C10 H10C 109.5
Si4 C11 H11A 109.5
Si4 C11 H11B 109.5
H11A C11 H11B 109.5
Si4 C11 H11C 109.5
H11A C11 H11C 109.5
H11B C11 H11C 109.5
Si4 C12 H12A 109.5
Si4 C12 H12B 109.5
H12A C12 H12B 109.5
Si4 C12 H12C 109.5
H12A C12 H12C 109.5
H12B C12 H12C 109.5
N3 Sb3 Cl5 98.58(7)
N3 Sb3 Cl6 99.30(7)
Cl5 Sb3 Cl6 95.48(3)
Si6 N3 Si5 121.65(15)
Si6 N3 Sb3 125.13(13)
Si5 N3 Sb3 113.20(13)
N3 Si5 C15 110.49(16)
N3 Si5 C14 110.53(15)
C15 Si5 C14 111.70(18)
N3 Si5 C13 109.99(14)
C15 Si5 C13 105.96(19)
C14 Si5 C13 108.03(19)
N3 Si6 C18 110.01(15)
N3 Si6 C16 112.16(14)
C18 Si6 C16 110.28(18)
N3 Si6 C17 110.86(14)
C18 Si6 C17 107.46(17)
C16 Si6 C17 105.90(17)
Si5 C13 H13A 109.5
Si5 C13 H13B 109.5
H13A C13 H13B 109.5
Si5 C13 H13C 109.5
H13A C13 H13C 109.5
H13B C13 H13C 109.5
Si5 C14 H14A 109.5
Si5 C14 H14B 109.5
H14A C14 H14B 109.5
Si5 C14 H14C 109.5
H14A C14 H14C 109.5
H14B C14 H14C 109.5
Si5 C15 H15A 109.5
Si5 C15 H15B 109.5
H15A C15 H15B 109.5
Si5 C15 H15C 109.5
H15A C15 H15C 109.5
H15B C15 H15C 109.5
Si6 C16 H16A 109.5
Si6 C16 H16B 109.5
H16A C16 H16B 109.5
Si6 C16 H16C 109.5
H16A C16 H16C 109.5
H16B C16 H16C 109.5
Si6 C17 H17A 109.5
Si6 C17 H17B 109.5
H17A C17 H17B 109.5
Si6 C17 H17C 109.5
H17A C17 H17C 109.5
H17B C17 H17C 109.5
Si6 C18 H18A 109.5
Si6 C18 H18B 109.5
H18A C18 H18B 109.5
Si6 C18 H18C 109.5
H18A C18 H18C 109.5
H18B C18 H18C 109.5

loop_
_geom_bond_atom_site_label_1
_geom_bond_atom_site_label_2
_geom_bond_distance
Sb1 N1 2.002(2)
Sb1 Cl2 2.3822(9)
Sb1 Cl1 2.3942(10)
N1 Si1 1.767(3)
N1 Si2 1.776(3)
Si1 C1 1.854(4)
Si1 C3 1.861(4)
Si1 C2 1.870(4)
Si2 C5 1.858(4)
Si2 C6 1.867(3)
Si2 C4 1.875(3)
C1 H1A 0.9800
C1 H1B 0.9800
C1 H1C 0.9800
C2 H2A 0.9800
C2 H2B 0.9800
C2 H2C 0.9800
C3 H3A 0.9800
C3 H3B 0.9800
C3 H3C 0.9800
C4 H4A 0.9800
C4 H4B 0.9800
C4 H4C 0.9800
C5 H5A 0.9800
C5 H5B 0.9800
C5 H5C 0.9800
C6 H6A 0.9800
C6 H6B 0.9800
C6 H6C 0.9800
Sb2 N2 2.003(2)
Sb2 Cl3 2.3767(9)
Sb2 Cl4 2.3948(10)
N2 Si3 1.770(3)
N2 Si4 1.774(3)
Si3 C7 1.859(4)
Si3 C8 1.863(4)
Si3 C9 1.878(3)
Si4 C10 1.856(4)
Si4 C11 1.858(3)
Si4 C12 1.871(3)
C7 H7A 0.9800
C7 H7B 0.9800
C7 H7C 0.9800
C8 H8A 0.9800
C8 H8B 0.9800
C8 H8C 0.9800
C9 H9A 0.9800
C9 H9B 0.9800
C9 H9C 0.9800
C10 H10A 0.9800
C10 H10B 0.9800
C10 H10C 0.9800
C11 H11A 0.9800
C11 H11B 0.9800
C11 H11C 0.9800
C12 H12A 0.9800
C12 H12B 0.9800
C12 H12C 0.9800
Sb3 N3 2.007(3)
Sb3 Cl5 2.3738(10)
Sb3 Cl6 2.3917(10)
N3 Si6 1.767(3)
N3 Si5 1.768(2)
Si5 C15 1.859(4)
Si5 C14 1.860(4)
Si5 C13 1.875(4)
Si6 C18 1.857(4)
Si6 C16 1.870(4)
Si6 C17 1.878(3)
C13 H13A 0.9800
C13 H13B 0.9800
C13 H13C 0.9800
C14 H14A 0.9800
C14 H14B 0.9800
C14 H14C 0.9800
C15 H15A 0.9800
C15 H15B 0.9800
C15 H15C 0.9800
C16 H16A 0.9800
C16 H16B 0.9800
C16 H16C 0.9800
C17 H17A 0.9800
C17 H17B 0.9800
C17 H17C 0.9800
C18 H18A 0.9800
C18 H18B 0.9800
C18 H18C 0.9800

loop_
_geom_torsion_atom_site_label_1
_geom_torsion_atom_site_label_2
_geom_torsion_atom_site_label_3
_geom_torsion_atom_site_label_4
_geom_torsion
Cl2 Sb1 N1 Si1 -142.54(12)
Cl1 Sb1 N1 Si1 120.70(12)
Cl2 Sb1 N1 Si2 33.22(16)
Cl1 Sb1 N1 Si2 -63.53(16)
Si2 N1 Si1 C1 79.2(2)
Sb1 N1 Si1 C1 -104.83(19)
Si2 N1 Si1 C3 -44.2(2)
Sb1 N1 Si1 C3 131.71(19)
Si2 N1 Si1 C2 -162.38(19)
Sb1 N1 Si1 C2 13.6(2)
Si1 N1 Si2 C5 -150.44(18)
Sb1 N1 Si2 C5 34.1(2)
Si1 N1 Si2 C6 87.6(2)
Sb1 N1 Si2 C6 -87.9(2)
Si1 N1 Si2 C4 -31.9(2)
Sb1 N1 Si2 C4 152.66(17)
Cl3 Sb2 N2 Si3 33.25(17)
Cl4 Sb2 N2 Si3 -63.52(16)
Cl3 Sb2 N2 Si4 -144.00(12)
Cl4 Sb2 N2 Si4 119.24(12)
Si4 N2 Si3 C7 -148.07(17)
Sb2 N2 Si3 C7 34.9(2)
Si4 N2 Si3 C8 89.5(2)
Sb2 N2 Si3 C8 -87.6(2)
Si4 N2 Si3 C9 -29.5(2)
Sb2 N2 Si3 C9 153.43(17)
Si3 N2 Si4 C10 -47.6(2)
Sb2 N2 Si4 C10 129.75(16)
Si3 N2 Si4 C11 76.9(2)
Sb2 N2 Si4 C11 -105.72(18)
Si3 N2 Si4 C12 -164.70(18)
Sb2 N2 Si4 C12 12.7(2)
Cl5 Sb3 N3 Si6 32.78(17)
Cl6 Sb3 N3 Si6 -64.26(16)
Cl5 Sb3 N3 Si5 -145.63(12)
Cl6 Sb3 N3 Si5 117.33(12)
Si6 N3 Si5 C15 -48.1(2)
Sb3 N3 Si5 C15 130.35(17)
Si6 N3 Si5 C14 76.0(2)
Sb3 N3 Si5 C14 -105.50(18)
Si6 N3 Si5 C13 -164.77(18)
Sb3 N3 Si5 C13 13.7(2)
Si5 N3 Si6 C18 92.3(2)
Sb3 N3 Si6 C18 -85.9(2)
Si5 N3 Si6 C16 -144.51(18)
Sb3 N3 Si6 C16 37.2(2)
Si5 N3 Si6 C17 -26.4(2)
Sb3 N3 Si6 C17 155.35(17)
